data_4515456
loop_
_publ_author_name
'Vaden, Rachel M.'
'Guillen, Katrin P.'
'Salvant, Justin M.'
'Santiago, Celine B.'
'Gibbons, Joseph B.'
'Pathi, Satya S.'
'Arunachalam, Sasi'
'Sigman, Matthew S.'
'Looper, Ryan E.'
'Welm, Bryan E.'

_publ_section_title
;
 A Cancer-Selective Zinc Ionophore Inspired by the Natural Product
 Naamidine A.
;
_journal_issue 1
_journal_name_full 'ACS chemical biology'
_journal_page_first 106
_journal_page_last 117
_journal_paper_doi 10.1021/acschembio.8b00977
_journal_volume 14
_journal_year 2019
_chemical_formula_moiety 'C50 H42 F2 N6 O4 Zn'
_chemical_formula_sum 'C50 H42 F2 N6 O4 Zn'
_chemical_formula_weight 894.26
_chemical_name_common rl021
_space_group_crystal_system triclinic
_space_group_IT_number 2
_space_group_name_Hall '-P 1'
_space_group_name_H-M_alt 'P -1'
_atom_sites_solution_hydrogens geom
_cell_angle_alpha 77.346(7)
_cell_angle_beta 86.013(8)
_cell_angle_gamma 76.532(7)
_cell_formula_units_Z 2
_cell_length_a 12.4957(18)
_cell_length_b 12.6240(17)
_cell_length_c 14.069(2)
_cell_measurement_reflns_used 9855
_cell_measurement_temperature 150(1)
_cell_measurement_theta_max 27.8075
_cell_measurement_theta_min 2.3384
_cell_volume 2105.5(5)
_computing_cell_refinement 'SAINT V8.34A (Bruker AXS Inc., 2013)'
_computing_data_collection 'Bruker Instrument Service 2014.9.0.0 (Bruker AXS Inc.)'
_computing_data_reduction 'SAINT V8.34A (Bruker AXS Inc., 2013)'
_computing_molecular_graphics 'ORTEP-3 (L. J. Farrugia, J. Appl. Cryst. (2012),45, 849-854.)'
_computing_publication_material 'APEX2 v2014.9-0 (Bruker AXS Inc.)'
_computing_structure_refinement 'SHELXL-2014/6 (Sheldrick, 2014)'
_computing_structure_solution 'SHELXT-2014/9 (Sheldrick, 2014)'
_diffrn_ambient_temperature 150(1)
_diffrn_detector_area_resol_mean 8.3333
_diffrn_measured_fraction_theta_full 0.997
_diffrn_measured_fraction_theta_max 0.997
_diffrn_measurement_device_type 'Bruker Kappa APEX II CCD'
_diffrn_measurement_method '\f and \w scans'
_diffrn_radiation_monochromator graphite
_diffrn_radiation_type 'Mo K\a'
_diffrn_radiation_wavelength 0.71073
_diffrn_reflns_av_R_equivalents 0.0309
_diffrn_reflns_av_unetI/netI 0.0432
_diffrn_reflns_limit_h_max 16
_diffrn_reflns_limit_h_min -16
_diffrn_reflns_limit_k_max 16
_diffrn_reflns_limit_k_min -16
_diffrn_reflns_limit_l_max 18
_diffrn_reflns_limit_l_min -18
_diffrn_reflns_number 38341
_diffrn_reflns_theta_full 27.88
_diffrn_reflns_theta_max 27.88
_diffrn_reflns_theta_min 2.10
_diffrn_source 'fine-focus tube'
_diffrn_source_type 'Siemans KFFMO2K-90'
_exptl_absorpt_coefficient_mu 0.647
_exptl_absorpt_correction_T_max 0.92
_exptl_absorpt_correction_T_min 0.86
_exptl_absorpt_correction_type multi-scan
_exptl_absorpt_process_details
;
Sheldrick, G. M. (2014). SADABS V2014/4 BRUKER AXS Inc. Madison WI 53711 USA
;
_exptl_crystal_colour 'clear light colourless'
_exptl_crystal_density_diffrn 1.411
_exptl_crystal_density_method 'not measured'
_exptl_crystal_description 'long needle'
_exptl_crystal_F_000 928
_exptl_crystal_size_max 0.350
_exptl_crystal_size_mid 0.168
_exptl_crystal_size_min 0.126
_refine_diff_density_max 0.697
_refine_diff_density_min -0.291
_refine_ls_extinction_method none
_refine_ls_goodness_of_fit_ref 1.084
_refine_ls_hydrogen_treatment constr
_refine_ls_matrix_type full
_refine_ls_number_parameters 577
_refine_ls_number_reflns 10040
_refine_ls_number_restraints 0
_refine_ls_restrained_S_all 1.084
_refine_ls_R_factor_all 0.0546
_refine_ls_R_factor_gt 0.0375
_refine_ls_shift/su_max 0.001
_refine_ls_shift/su_mean 0.000
_refine_ls_structure_factor_coef Fsqd
_refine_ls_weighting_details 'w=1/[\s^2^(Fo^2^)+(0.0498P)^2^+0.2207P] where P=(Fo^2^+2Fc^2^)/3'
_refine_ls_weighting_scheme calc
_refine_ls_wR_factor_gt 0.0941
_refine_ls_wR_factor_ref 0.0992
_reflns_number_gt 7718
_reflns_number_total 10040
_reflns_threshold_expression 'I > 2\s(I)'
_cod_data_source_file cb8b00977_si_002.cif
_cod_data_source_block I
_cod_database_code 4515456

loop_
_space_group_symop_operation_xyz
'x, y, z'
'-x, -y, -z'

loop_
_atom_site_type_symbol
_atom_site_label
_atom_site_fract_x
_atom_site_fract_y
_atom_site_fract_z
_atom_site_U_iso_or_equiv
_atom_site_adp_type
_atom_site_calc_flag
_atom_site_refinement_flags_adp
_atom_site_refinement_flags_occupancy
_atom_site_refinement_flags_posn
_atom_site_occupancy
_atom_site_disorder_assembly
_atom_site_disorder_group
Zn Zn1 0.75617(2) 0.60789(2) 0.67495(2) 0.02322(7) Uani d . . . 1.0 . .
F F1 0.91982(11) 0.61261(10) 0.95047(9) 0.0380(4) Uani d . P . 0.870(3) A 1
F F1A 0.9497(8) 0.9283(8) 0.7142(7) 0.045(3) Uiso d . P . 0.130(3) A 1
F F1' 0.77299(10) 0.37811(10) 0.37668(8) 0.0420(3) Uani d . . . 1.0 . .
O O1 0.06914(10) 1.15644(11) 0.56874(9) 0.0331(3) Uani d . . . 1.0 . .
O O2 0.85234(10) 0.65144(10) 0.75541(9) 0.0289(3) Uani d . . . 1.0 . .
O O1' 0.67426(13) -0.10212(11) 1.06387(10) 0.0457(4) Uani d . . . 1.0 . .
O O2' 0.81958(10) 0.59025(9) 0.54710(9) 0.0265(3) Uani d . . . 1.0 . .
N N1 0.57385(11) 0.91316(11) 0.70097(10) 0.0208(3) Uani d . . . 1.0 . .
N N2 0.75504(12) 0.83512(11) 0.75331(10) 0.0224(3) Uani d . . . 1.0 . .
N N3 0.64321(11) 0.74676(11) 0.66955(10) 0.0206(3) Uani d . . . 1.0 . .
N N1' 0.78129(12) 0.27713(11) 0.69772(10) 0.0227(3) Uani d . . . 1.0 . .
N N2' 0.81357(12) 0.40431(11) 0.55661(10) 0.0226(3) Uani d . . . 1.0 . .
N N3' 0.75389(11) 0.45011(11) 0.71653(10) 0.0218(3) Uani d . . . 1.0 . .
C C2 0.66347(14) 0.82738(13) 0.70938(12) 0.0209(4) Uani d . . . 1.0 . .
C C4 0.53670(14) 0.78276(14) 0.63535(12) 0.0210(4) Uani d . . . 1.0 . .
C C5 0.49273(14) 0.88617(14) 0.65358(12) 0.0209(4) Uani d . . . 1.0 . .
C C6 0.38316(14) 0.95788(14) 0.63125(12) 0.0227(4) Uani d . . . 1.0 . .
C C7 0.34168(14) 0.97678(14) 0.53779(13) 0.0254(4) Uani d . . . 1.0 . .
H H7 0.386 0.9441 0.4895 0.03 Uiso calc U . R 1.0 . .
C C8 0.23762(15) 1.04193(15) 0.51364(13) 0.0271(4) Uani d . . . 1.0 . .
H H8 0.211 1.0531 0.4498 0.033 Uiso calc U . R 1.0 . .
C C9 0.17260(14) 1.09079(14) 0.58362(13) 0.0259(4) Uani d . . . 1.0 . .
C C10 0.21236(15) 1.07306(15) 0.67680(13) 0.0266(4) Uani d . . . 1.0 . .
H H10 0.1681 1.1064 0.7247 0.032 Uiso calc U . R 1.0 . .
C C11 0.31548(14) 1.00751(14) 0.70047(13) 0.0251(4) Uani d . . . 1.0 . .
H H11 0.3411 0.9958 0.7648 0.03 Uiso calc U . R 1.0 . .
C C12 0.03029(17) 1.19081(18) 0.47162(15) 0.0409(5) Uani d . . . 1.0 . .
H H12A 0.0831 1.2269 0.4296 0.061 Uiso calc U . R 1.0 . .
H H12B -0.0412 1.2435 0.4704 0.061 Uiso calc U . R 1.0 . .
H H12C 0.0222 1.1257 0.448 0.061 Uiso calc U . R 1.0 . .
C C13 0.56644(15) 1.01496(14) 0.73712(14) 0.0275(4) Uani d . . . 1.0 . .
H H13A 0.5164 1.0152 0.7939 0.041 Uiso calc U . R 1.0 . .
H H13B 0.5384 1.08 0.6858 0.041 Uiso calc U . R 1.0 . .
H H13C 0.6396 1.0179 0.7559 0.041 Uiso calc U . R 1.0 . .
C C14 0.48248(15) 0.71001(14) 0.59397(12) 0.0236(4) Uani d . . . 1.0 . .
H H14A 0.402 0.74 0.5962 0.028 Uiso calc U . R 1.0 . .
H H14B 0.4978 0.6351 0.6371 0.028 Uiso calc U . R 1.0 . .
C C15 0.51523(14) 0.69649(13) 0.49050(12) 0.0208(4) Uani d . . . 1.0 . .
C C16 0.45807(15) 0.63860(15) 0.44657(13) 0.0258(4) Uani d . . . 1.0 . .
H H16 0.3981 0.6118 0.4805 0.031 Uiso calc U . R 1.0 . .
C C17 0.48722(15) 0.61942(16) 0.35401(13) 0.0300(4) Uani d . . . 1.0 . .
H H17 0.4476 0.5794 0.325 0.036 Uiso calc U . R 1.0 . .
C C18 0.57448(15) 0.65881(15) 0.30381(13) 0.0282(4) Uani d . . . 1.0 . .
H H18 0.595 0.6456 0.2404 0.034 Uiso calc U . R 1.0 . .
C C19 0.63111(15) 0.71709(14) 0.34633(13) 0.0260(4) Uani d . . . 1.0 . .
H H19 0.691 0.7439 0.3121 0.031 Uiso calc U . R 1.0 . .
C C20 0.60134(14) 0.73704(14) 0.43884(12) 0.0234(4) Uani d . . . 1.0 . .
H H20 0.64 0.7786 0.467 0.028 Uiso calc U . R 1.0 . .
C C21 0.83815(14) 0.74905(14) 0.77295(12) 0.0222(4) Uani d . . . 1.0 . .
C C22 0.93084(14) 0.76746(14) 0.82466(12) 0.0234(4) Uani d . . . 1.0 . .
C C23 0.98331(16) 0.85409(16) 0.78836(14) 0.0313(4) Uani d . . . 1.0 . .
H H23 0.9585 0.9051 0.7296 0.038 Uiso calc U P R 0.870(3) A 2
C C24 1.07097(18) 0.86763(19) 0.83599(17) 0.0443(5) Uani d . . . 1.0 . .
H H24 1.1067 0.9264 0.809 0.053 Uiso calc U . R 1.0 . .
C C25 1.10637(18) 0.7964(2) 0.92200(17) 0.0458(6) Uani d . . . 1.0 . .
H H25 1.1659 0.8065 0.955 0.055 Uiso calc U . R 1.0 . .
C C26 1.05533(17) 0.71009(19) 0.96049(15) 0.0395(5) Uani d . . . 1.0 . .
H H26 1.0784 0.6609 1.0205 0.047 Uiso calc U . R 1.0 . .
C C27 0.97053(15) 0.69655(16) 0.91051(13) 0.0293(4) Uani d . . . 1.0 . .
H H27 0.9375 0.6354 0.9363 0.035 Uiso calc U P R 0.130(3) A 2
C C2' 0.78436(13) 0.38297(13) 0.65221(12) 0.0208(4) Uani d . . . 1.0 . .
C C4' 0.73172(14) 0.38395(14) 0.80472(12) 0.0230(4) Uani d . . . 1.0 . .
C C5' 0.74746(14) 0.27680(14) 0.79393(12) 0.0240(4) Uani d . . . 1.0 . .
C C6' 0.73197(15) 0.17583(14) 0.86366(12) 0.0245(4) Uani d . . . 1.0 . .
C C7' 0.81657(16) 0.08147(15) 0.88574(14) 0.0304(4) Uani d . . . 1.0 . .
H H7' 0.8864 0.0818 0.8546 0.037 Uiso calc U . R 1.0 . .
C C8' 0.80178(17) -0.01339(15) 0.95219(14) 0.0320(4) Uani d . . . 1.0 . .
H H8' 0.8607 -0.077 0.9662 0.038 Uiso calc U . R 1.0 . .
C C9' 0.70014(17) -0.01392(15) 0.99764(13) 0.0320(4) Uani d . . . 1.0 . .
C C10' 0.61492(17) 0.07922(15) 0.97664(14) 0.0347(5) Uani d . . . 1.0 . .
H H10' 0.5453 0.079 1.0083 0.042 Uiso calc U . R 1.0 . .
C C11' 0.63052(16) 0.17204(15) 0.91017(14) 0.0304(4) Uani d . . . 1.0 . .
H H11' 0.5708 0.2349 0.8956 0.036 Uiso calc U . R 1.0 . .
C C12' 0.7553(2) -0.20335(17) 1.08023(18) 0.0547(7) Uani d . . . 1.0 . .
H H12D 0.7742 -0.228 1.0186 0.082 Uiso calc U . R 1.0 . .
H H12E 0.7264 -0.2603 1.127 0.082 Uiso calc U . R 1.0 . .
H H12F 0.8213 -0.1916 1.1065 0.082 Uiso calc U . R 1.0 . .
C C13' 0.80047(17) 0.18344(15) 0.64808(13) 0.0305(4) Uani d . . . 1.0 . .
H H13D 0.7754 0.2105 0.5808 0.046 Uiso calc U . R 1.0 . .
H H13E 0.7595 0.1284 0.6823 0.046 Uiso calc U . R 1.0 . .
H H13F 0.8793 0.1487 0.648 0.046 Uiso calc U . R 1.0 . .
C C14' 0.70413(16) 0.43094(15) 0.89479(13) 0.0283(4) Uani d . . . 1.0 . .
H H14C 0.7695 0.4538 0.9124 0.034 Uiso calc U . R 1.0 . .
H H14D 0.6887 0.3712 0.9489 0.034 Uiso calc U . R 1.0 . .
C C15' 0.60761(16) 0.52887(14) 0.88604(12) 0.0262(4) Uani d . . . 1.0 . .
C C16' 0.61988(19) 0.62751(16) 0.90770(15) 0.0398(5) Uani d . . . 1.0 . .
H H16' 0.6895 0.6319 0.9276 0.048 Uiso calc U . R 1.0 . .
C C17' 0.5343(2) 0.71825(18) 0.90104(17) 0.0522(7) Uani d . . . 1.0 . .
H H17' 0.5444 0.7846 0.9169 0.063 Uiso calc U . R 1.0 . .
C C18' 0.4341(2) 0.71339(19) 0.87148(17) 0.0556(7) Uani d . . . 1.0 . .
H H18' 0.3748 0.777 0.8658 0.067 Uiso calc U . R 1.0 . .
C C19' 0.4184(2) 0.6159(2) 0.84966(16) 0.0530(6) Uani d . . . 1.0 . .
H H19' 0.3484 0.6123 0.8297 0.064 Uiso calc U . R 1.0 . .
C C20' 0.50631(18) 0.52359(18) 0.85742(14) 0.0385(5) Uani d . . . 1.0 . .
H H20' 0.4962 0.4566 0.8428 0.046 Uiso calc U . R 1.0 . .
C C21' 0.82789(14) 0.50301(14) 0.51182(13) 0.0226(4) Uani d . . . 1.0 . .
C C22' 0.86172(14) 0.51499(14) 0.40728(12) 0.0233(4) Uani d . . . 1.0 . .
C C23' 0.92232(15) 0.59450(15) 0.36595(13) 0.0286(4) Uani d . . . 1.0 . .
H H23' 0.941 0.6393 0.4055 0.034 Uiso calc U . R 1.0 . .
C C24' 0.95566(16) 0.60956(17) 0.26930(14) 0.0351(5) Uani d . . . 1.0 . .
H H24' 0.9977 0.6634 0.2434 0.042 Uiso calc U . R 1.0 . .
C C25' 0.92803(17) 0.54658(18) 0.21022(15) 0.0388(5) Uani d . . . 1.0 . .
H H25' 0.9514 0.5566 0.1438 0.047 Uiso calc U . R 1.0 . .
C C26' 0.86616(17) 0.46874(17) 0.24789(14) 0.0359(5) Uani d . . . 1.0 . .
H H26' 0.8454 0.4261 0.2073 0.043 Uiso calc U . R 1.0 . .
C C27' 0.83510(15) 0.45377(15) 0.34454(13) 0.0284(4) Uani d . . . 1.0 . .

loop_
_atom_site_aniso_label
_atom_site_aniso_U_11
_atom_site_aniso_U_22
_atom_site_aniso_U_33
_atom_site_aniso_U_12
_atom_site_aniso_U_13
_atom_site_aniso_U_23
Zn1 0.02649(13) 0.01870(11) 0.02536(12) -0.00326(8) -0.00178(8) -0.00801(8)
F1 0.0455(9) 0.0346(8) 0.0314(8) -0.0110(6) -0.0060(6) 0.0021(6)
F1' 0.0529(8) 0.0498(7) 0.0344(7) -0.0274(6) 0.0054(6) -0.0173(5)
O1 0.0209(7) 0.0387(7) 0.0332(8) 0.0033(6) -0.0014(6) -0.0045(6)
O2 0.0283(7) 0.0220(6) 0.0375(7) -0.0012(5) -0.0089(6) -0.0106(5)
O1' 0.0616(10) 0.0246(7) 0.0411(9) -0.0037(7) 0.0199(7) 0.0010(6)
O2' 0.0331(7) 0.0213(6) 0.0257(7) -0.0061(5) 0.0024(5) -0.0075(5)
N1 0.0214(8) 0.0185(7) 0.0225(7) -0.0019(6) -0.0025(6) -0.0062(6)
N2 0.0214(8) 0.0213(7) 0.0253(8) -0.0023(6) -0.0055(6) -0.0074(6)
N3 0.0244(8) 0.0196(7) 0.0183(7) -0.0038(6) -0.0020(6) -0.0059(6)
N1' 0.0263(8) 0.0195(7) 0.0239(8) -0.0058(6) 0.0032(6) -0.0085(6)
N2' 0.0220(8) 0.0232(7) 0.0238(8) -0.0049(6) 0.0017(6) -0.0085(6)
N3' 0.0223(8) 0.0216(7) 0.0230(8) -0.0040(6) -0.0015(6) -0.0085(6)
C2 0.0232(9) 0.0198(8) 0.0189(8) -0.0033(7) -0.0010(7) -0.0037(6)
C4 0.0223(9) 0.0240(8) 0.0168(8) -0.0055(7) -0.0003(7) -0.0042(7)
C5 0.0227(9) 0.0228(8) 0.0172(8) -0.0048(7) -0.0005(7) -0.0045(7)
C6 0.0226(9) 0.0213(8) 0.0238(9) -0.0054(7) 0.0011(7) -0.0040(7)
C7 0.0239(10) 0.0281(9) 0.0242(9) -0.0044(8) 0.0025(7) -0.0084(7)
C8 0.0250(10) 0.0314(10) 0.0241(9) -0.0057(8) -0.0037(8) -0.0036(7)
C9 0.0197(9) 0.0233(9) 0.0330(10) -0.0044(7) 0.0010(8) -0.0030(7)
C10 0.0254(10) 0.0269(9) 0.0280(10) -0.0058(8) 0.0053(8) -0.0087(7)
C11 0.0263(10) 0.0269(9) 0.0219(9) -0.0058(8) -0.0005(7) -0.0048(7)
C12 0.0269(11) 0.0469(12) 0.0369(12) 0.0059(10) -0.0045(9) 0.0025(10)
C13 0.0271(10) 0.0224(9) 0.0352(11) -0.0031(8) -0.0034(8) -0.0128(8)
C14 0.0257(10) 0.0238(9) 0.0231(9) -0.0078(8) -0.0001(7) -0.0061(7)
C15 0.0203(9) 0.0191(8) 0.0216(9) -0.0003(7) -0.0051(7) -0.0039(7)
C16 0.0223(9) 0.0297(9) 0.0277(10) -0.0083(8) -0.0008(7) -0.0083(7)
C17 0.0285(10) 0.0369(10) 0.0296(10) -0.0108(9) -0.0034(8) -0.0128(8)
C18 0.0328(11) 0.0307(10) 0.0217(9) -0.0045(8) -0.0011(8) -0.0092(7)
C19 0.0248(10) 0.0270(9) 0.0257(9) -0.0064(8) 0.0004(7) -0.0040(7)
C20 0.0244(9) 0.0215(8) 0.0256(9) -0.0063(7) -0.0048(7) -0.0052(7)
C21 0.0236(9) 0.0244(9) 0.0192(9) -0.0062(7) -0.0006(7) -0.0050(7)
C22 0.0224(9) 0.0237(9) 0.0241(9) -0.0006(7) -0.0017(7) -0.0090(7)
C23 0.0331(11) 0.0324(10) 0.0302(10) -0.0100(9) -0.0016(8) -0.0076(8)
C24 0.0403(13) 0.0487(13) 0.0537(14) -0.0236(11) 0.0023(11) -0.0181(11)
C25 0.0297(12) 0.0661(15) 0.0498(14) -0.0108(11) -0.0107(10) -0.0264(12)
C26 0.0304(11) 0.0519(13) 0.0330(11) 0.0008(10) -0.0109(9) -0.0099(10)
C27 0.0255(10) 0.0332(10) 0.0290(10) -0.0043(8) -0.0008(8) -0.0085(8)
C2' 0.0191(9) 0.0200(8) 0.0243(9) -0.0040(7) -0.0001(7) -0.0071(7)
C4' 0.0245(9) 0.0228(9) 0.0208(9) -0.0025(7) -0.0008(7) -0.0053(7)
C5' 0.0263(10) 0.0222(8) 0.0236(9) -0.0045(7) 0.0002(7) -0.0063(7)
C6' 0.0317(10) 0.0207(8) 0.0223(9) -0.0061(8) 0.0011(7) -0.0076(7)
C7' 0.0310(11) 0.0273(9) 0.0322(11) -0.0052(8) 0.0054(8) -0.0080(8)
C8' 0.0374(12) 0.0227(9) 0.0322(11) 0.0000(8) -0.0007(9) -0.0052(8)
C9' 0.0494(13) 0.0231(9) 0.0224(9) -0.0077(9) 0.0077(9) -0.0053(7)
C10' 0.0400(12) 0.0285(10) 0.0341(11) -0.0066(9) 0.0136(9) -0.0092(8)
C11' 0.0340(11) 0.0230(9) 0.0315(10) -0.0019(8) 0.0037(8) -0.0062(8)
C12' 0.0682(17) 0.0261(11) 0.0561(15) -0.0006(11) 0.0193(13) 0.0034(10)
C13' 0.0416(12) 0.0241(9) 0.0304(10) -0.0116(9) 0.0099(9) -0.0139(8)
C14' 0.0385(11) 0.0245(9) 0.0218(9) -0.0032(8) -0.0032(8) -0.0078(7)
C15' 0.0374(11) 0.0249(9) 0.0150(8) -0.0043(8) 0.0050(8) -0.0057(7)
C16' 0.0526(14) 0.0316(10) 0.0366(12) -0.0114(10) 0.0169(10) -0.0137(9)
C17' 0.0693(18) 0.0296(11) 0.0511(14) -0.0051(12) 0.0317(13) -0.0107(10)
C18' 0.0695(18) 0.0392(13) 0.0360(13) 0.0165(13) 0.0219(12) 0.0012(10)
C19' 0.0385(14) 0.0795(18) 0.0301(12) 0.0051(13) 0.0057(10) -0.0101(11)
C20' 0.0448(13) 0.0441(12) 0.0255(10) -0.0045(10) 0.0016(9) -0.0115(9)
C21' 0.0171(9) 0.0243(9) 0.0257(9) -0.0020(7) -0.0004(7) -0.0064(7)
C22' 0.0181(9) 0.0233(9) 0.0254(9) 0.0014(7) 0.0003(7) -0.0052(7)
C23' 0.0264(10) 0.0264(9) 0.0299(10) -0.0023(8) 0.0000(8) -0.0035(8)
C24' 0.0305(11) 0.0351(11) 0.0327(11) -0.0036(9) 0.0049(9) 0.0019(8)
C25' 0.0367(12) 0.0467(12) 0.0241(10) 0.0018(10) 0.0061(9) -0.0026(9)
C26' 0.0363(12) 0.0434(12) 0.0278(10) -0.0035(10) -0.0011(9) -0.0127(9)
C27' 0.0270(10) 0.0287(9) 0.0286(10) -0.0035(8) 0.0003(8) -0.0072(8)

loop_
_atom_type_symbol
_atom_type_description
_atom_type_scat_dispersion_real
_atom_type_scat_dispersion_imag
_atom_type_scat_source
C C 0.0033 0.0016 'International Tables Vol C Tables 4.2.6.8 and 6.1.1.4'
H H 0.0000 0.0000 'International Tables Vol C Tables 4.2.6.8 and 6.1.1.4'
N N 0.0061 0.0033 'International Tables Vol C Tables 4.2.6.8 and 6.1.1.4'
O O 0.0106 0.0060 'International Tables Vol C Tables 4.2.6.8 and 6.1.1.4'
F F 0.0171 0.0103 'International Tables Vol C Tables 4.2.6.8 and 6.1.1.4'
Zn Zn 0.2839 1.4301 'International Tables Vol C Tables 4.2.6.8 and 6.1.1.4'

loop_
_geom_angle_atom_site_label_1
_geom_angle_atom_site_label_2
_geom_angle_atom_site_label_3
_geom_angle
O2 Zn1 O2' 113.68(5)
O2 Zn1 N3' 111.64(5)
O2' Zn1 N3' 93.09(5)
O2 Zn1 N3 93.00(5)
O2' Zn1 N3 112.82(5)
N3' Zn1 N3 133.55(6)
C9 O1 C12 117.95(15)
C21 O2 Zn1 124.39(11)
C9' O1' C12' 117.10(16)
C21' O2' Zn1 124.78(11)
C2 N1 C5 108.17(13)
C2 N1 C13 124.54(14)
C5 N1 C13 127.30(14)
C21 N2 C2 120.53(14)
C2 N3 C4 107.01(14)
C2 N3 Zn1 119.33(11)
C4 N3 Zn1 133.59(11)
C2' N1' C5' 108.58(13)
C2' N1' C13' 123.93(14)
C5' N1' C13' 127.24(14)
C21' N2' C2' 121.46(15)
C2' N3' C4' 107.24(14)
C2' N3' Zn1 119.04(11)
C4' N3' Zn1 133.63(11)
N3 C2 N1 109.63(14)
N3 C2 N2 131.43(15)
N1 C2 N2 118.94(14)
C5 C4 N3 109.16(15)
C5 C4 C14 128.70(16)
N3 C4 C14 121.94(15)
C4 C5 N1 106.04(15)
C4 C5 C6 129.36(15)
N1 C5 C6 124.60(14)
C7 C6 C11 117.45(16)
C7 C6 C5 119.60(15)
C11 C6 C5 122.93(15)
C8 C7 C6 121.81(17)
C8 C7 H7 119.1
C6 C7 H7 119.1
C7 C8 C9 119.48(17)
C7 C8 H8 120.3
C9 C8 H8 120.3
O1 C9 C10 115.50(16)
O1 C9 C8 124.94(16)
C10 C9 C8 119.56(17)
C11 C10 C9 120.63(17)
C11 C10 H10 119.7
C9 C10 H10 119.7
C10 C11 C6 121.07(16)
C10 C11 H11 119.5
C6 C11 H11 119.5
O1 C12 H12A 109.5
O1 C12 H12B 109.5
H12A C12 H12B 109.5
O1 C12 H12C 109.5
H12A C12 H12C 109.5
H12B C12 H12C 109.5
N1 C13 H13A 109.5
N1 C13 H13B 109.5
H13A C13 H13B 109.5
N1 C13 H13C 109.5
H13A C13 H13C 109.5
H13B C13 H13C 109.5
C4 C14 C15 117.14(14)
C4 C14 H14A 108.0
C15 C14 H14A 108.0
C4 C14 H14B 108.0
C15 C14 H14B 108.0
H14A C14 H14B 107.3
C16 C15 C20 118.62(16)
C16 C15 C14 118.34(15)
C20 C15 C14 123.02(15)
C17 C16 C15 120.98(16)
C17 C16 H16 119.5
C15 C16 H16 119.5
C16 C17 C18 119.82(17)
C16 C17 H17 120.1
C18 C17 H17 120.1
C19 C18 C17 119.68(17)
C19 C18 H18 120.2
C17 C18 H18 120.2
C18 C19 C20 120.49(16)
C18 C19 H19 119.8
C20 C19 H19 119.8
C19 C20 C15 120.38(16)
C19 C20 H20 119.8
C15 C20 H20 119.8
O2 C21 N2 130.18(16)
O2 C21 C22 114.80(15)
N2 C21 C22 115.02(14)
C27 C22 C23 116.43(16)
C27 C22 C21 121.20(16)
C23 C22 C21 122.35(16)
F1A C23 C24 116.4(5)
F1A C23 C22 122.1(5)
C24 C23 C22 121.36(19)
C24 C23 H23 119.3
C22 C23 H23 119.3
C25 C24 C23 120.2(2)
C25 C24 H24 119.9
C23 C24 H24 119.9
C24 C25 C26 119.83(19)
C24 C25 H25 120.1
C26 C25 H25 120.1
C27 C26 C25 118.84(19)
C27 C26 H26 120.6
C25 C26 H26 120.6
F1 C27 C26 118.01(17)
F1 C27 C22 118.63(16)
C26 C27 C22 123.27(18)
C26 C27 H27 118.4
C22 C27 H27 118.4
N3' C2' N2' 131.79(15)
N3' C2' N1' 108.89(14)
N2' C2' N1' 119.31(14)
C5' C4' N3' 109.07(15)
C5' C4' C14' 129.57(16)
N3' C4' C14' 121.19(15)
C4' C5' N1' 106.21(14)
C4' C5' C6' 130.73(16)
N1' C5' C6' 123.04(15)
C7' C6' C11' 117.52(16)
C7' C6' C5' 122.00(16)
C11' C6' C5' 120.47(16)
C6' C7' C8' 121.80(18)
C6' C7' H7' 119.1
C8' C7' H7' 119.1
C9' C8' C7' 119.13(18)
C9' C8' H8' 120.4
C7' C8' H8' 120.4
O1' C9' C8' 125.06(18)
O1' C9' C10' 115.02(18)
C8' C9' C10' 119.91(17)
C11' C10' C9' 120.29(19)
C11' C10' H10' 119.9
C9' C10' H10' 119.9
C10' C11' C6' 121.34(18)
C10' C11' H11' 119.3
C6' C11' H11' 119.3
O1' C12' H12D 109.5
O1' C12' H12E 109.5
H12D C12' H12E 109.5
O1' C12' H12F 109.5
H12D C12' H12F 109.5
H12E C12' H12F 109.5
N1' C13' H13D 109.5
N1' C13' H13E 109.5
H13D C13' H13E 109.5
N1' C13' H13F 109.5
H13D C13' H13F 109.5
H13E C13' H13F 109.5
C4' C14' C15' 114.96(14)
C4' C14' H14C 108.5
C15' C14' H14C 108.5
C4' C14' H14D 108.5
C15' C14' H14D 108.5
H14C C14' H14D 107.5
C20' C15' C16' 118.62(19)
C20' C15' C14' 121.69(17)
C16' C15' C14' 119.69(18)
C17' C16' C15' 121.6(2)
C17' C16' H16' 119.2
C15' C16' H16' 119.2
C16' C17' C18' 119.8(2)
C16' C17' H17' 120.1
C18' C17' H17' 120.1
C17' C18' C19' 120.4(2)
C17' C18' H18' 119.8
C19' C18' H18' 119.8
C18' C19' C20' 119.2(2)
C18' C19' H19' 120.4
C20' C19' H19' 120.4
C15' C20' C19' 120.4(2)
C15' C20' H20' 119.8
C19' C20' H20' 119.8
O2' C21' N2' 128.53(16)
O2' C21' C22' 115.30(15)
N2' C21' C22' 116.14(15)
C27' C22' C23' 116.06(16)
C27' C22' C21' 124.70(16)
C23' C22' C21' 119.22(16)
C24' C23' C22' 121.77(18)
C24' C23' H23' 119.1
C22' C23' H23' 119.1
C25' C24' C23' 120.11(18)
C25' C24' H24' 119.9
C23' C24' H24' 119.9
C24' C25' C26' 119.83(18)
C24' C25' H25' 120.1
C26' C25' H25' 120.1
C27' C26' C25' 119.25(18)
C27' C26' H26' 120.4
C25' C26' H26' 120.4
F1' C27' C26' 116.52(16)
F1' C27' C22' 120.47(16)
C26' C27' C22' 122.96(17)

loop_
_geom_bond_atom_site_label_1
_geom_bond_atom_site_label_2
_geom_bond_distance
Zn1 O2 1.9486(12)
Zn1 O2' 1.9513(12)
Zn1 N3' 1.9554(14)
Zn1 N3 1.9687(14)
F1 C27 1.357(2)
F1A C23 1.261(9)
F1' C27' 1.351(2)
O1 C9 1.365(2)
O1 C12 1.423(2)
O2 C21 1.279(2)
O1' C9' 1.373(2)
O1' C12' 1.418(2)
O2' C21' 1.284(2)
N1 C2 1.356(2)
N1 C5 1.394(2)
N1 C13 1.464(2)
N2 C21 1.311(2)
N2 C2 1.370(2)
N3 C2 1.343(2)
N3 C4 1.386(2)
N1' C2' 1.357(2)
N1' C5' 1.389(2)
N1' C13' 1.466(2)
N2' C21' 1.314(2)
N2' C2' 1.354(2)
N3' C2' 1.349(2)
N3' C4' 1.385(2)
C4 C5 1.366(2)
C4 C14 1.490(2)
C5 C6 1.467(2)
C6 C7 1.398(2)
C6 C11 1.401(2)
C7 C8 1.387(2)
C7 H7 0.95
C8 C9 1.390(3)
C8 H8 0.95
C9 C10 1.388(3)
C10 C11 1.378(2)
C10 H10 0.95
C11 H11 0.95
C12 H12A 0.98
C12 H12B 0.98
C12 H12C 0.98
C13 H13A 0.98
C13 H13B 0.98
C13 H13C 0.98
C14 C15 1.520(2)
C14 H14A 0.99
C14 H14B 0.99
C15 C16 1.389(2)
C15 C20 1.390(2)
C16 C17 1.385(2)
C16 H16 0.95
C17 C18 1.388(3)
C17 H17 0.95
C18 C19 1.376(2)
C18 H18 0.95
C19 C20 1.389(2)
C19 H19 0.95
C20 H20 0.95
C21 C22 1.497(2)
C22 C27 1.382(2)
C22 C23 1.389(3)
C23 C24 1.385(3)
C23 H23 0.95
C24 C25 1.371(3)
C24 H24 0.95
C25 C26 1.380(3)
C25 H25 0.95
C26 C27 1.374(3)
C26 H26 0.95
C27 H27 0.95
C4' C5' 1.361(2)
C4' C14' 1.500(2)
C5' C6' 1.472(2)
C6' C7' 1.389(2)
C6' C11' 1.392(3)
C7' C8' 1.390(3)
C7' H7' 0.95
C8' C9' 1.382(3)
C8' H8' 0.95
C9' C10' 1.383(3)
C10' C11' 1.373(3)
C10' H10' 0.95
C11' H11' 0.95
C12' H12D 0.98
C12' H12E 0.98
C12' H12F 0.98
C13' H13D 0.98
C13' H13E 0.98
C13' H13F 0.98
C14' C15' 1.503(2)
C14' H14C 0.99
C14' H14D 0.99
C15' C20' 1.375(3)
C15' C16' 1.389(3)
C16' C17' 1.364(3)
C16' H16' 0.95
C17' C18' 1.365(4)
C17' H17' 0.95
C18' C19' 1.390(4)
C18' H18' 0.95
C19' C20' 1.394(3)
C19' H19' 0.95
C20' H20' 0.95
C21' C22' 1.487(2)
C22' C27' 1.395(2)
C22' C23' 1.399(2)
C23' C24' 1.380(3)
C23' H23' 0.95
C24' C25' 1.378(3)
C24' H24' 0.95
C25' C26' 1.383(3)
C25' H25' 0.95
C26' C27' 1.372(3)
C26' H26' 0.95

loop_
_geom_torsion_atom_site_label_1
_geom_torsion_atom_site_label_2
_geom_torsion_atom_site_label_3
_geom_torsion_atom_site_label_4
_geom_torsion
C4 N3 C2 N1 -0.38(18)
Zn1 N3 C2 N1 -177.62(10)
C4 N3 C2 N2 -179.87(17)
Zn1 N3 C2 N2 2.9(2)
C5 N1 C2 N3 -0.05(18)
C13 N1 C2 N3 179.52(15)
C5 N1 C2 N2 179.51(14)
C13 N1 C2 N2 -0.9(2)
C21 N2 C2 N3 -8.6(3)
C21 N2 C2 N1 171.97(15)
C2 N3 C4 C5 0.68(19)
Zn1 N3 C4 C5 177.36(12)
C2 N3 C4 C14 -174.64(14)
Zn1 N3 C4 C14 2.0(2)
N3 C4 C5 N1 -0.70(18)
C14 C4 C5 N1 174.21(16)
N3 C4 C5 C6 -179.90(16)
C14 C4 C5 C6 -5.0(3)
C2 N1 C5 C4 0.46(18)
C13 N1 C5 C4 -179.09(16)
C2 N1 C5 C6 179.71(15)
C13 N1 C5 C6 0.2(3)
C4 C5 C6 C7 -48.6(3)
N1 C5 C6 C7 132.34(17)
C4 C5 C6 C11 129.9(2)
N1 C5 C6 C11 -49.1(2)
C11 C6 C7 C8 -0.1(3)
C5 C6 C7 C8 178.57(15)
C6 C7 C8 C9 0.5(3)
C12 O1 C9 C10 171.05(16)
C12 O1 C9 C8 -9.4(3)
C7 C8 C9 O1 180.00(16)
C7 C8 C9 C10 -0.5(3)
O1 C9 C10 C11 179.53(15)
C8 C9 C10 C11 0.0(3)
C9 C10 C11 C6 0.5(3)
C7 C6 C11 C10 -0.5(2)
C5 C6 C11 C10 -179.05(15)
C5 C4 C14 C15 108.0(2)
N3 C4 C14 C15 -77.7(2)
C4 C14 C15 C16 -173.52(15)
C4 C14 C15 C20 8.1(2)
C20 C15 C16 C17 1.3(3)
C14 C15 C16 C17 -177.19(16)
C15 C16 C17 C18 -0.3(3)
C16 C17 C18 C19 -0.3(3)
C17 C18 C19 C20 -0.2(3)
C18 C19 C20 C15 1.2(3)
C16 C15 C20 C19 -1.8(2)
C14 C15 C20 C19 176.64(16)
Zn1 O2 C21 N2 8.8(3)
Zn1 O2 C21 C22 -171.69(11)
C2 N2 C21 O2 1.9(3)
C2 N2 C21 C22 -177.58(14)
O2 C21 C22 C27 -53.0(2)
N2 C21 C22 C27 126.63(18)
O2 C21 C22 C23 125.36(18)
N2 C21 C22 C23 -55.0(2)
C27 C22 C23 F1A -175.2(5)
C21 C22 C23 F1A 6.4(6)
C27 C22 C23 C24 0.3(3)
C21 C22 C23 C24 -178.11(18)
F1A C23 C24 C25 174.2(5)
C22 C23 C24 C25 -1.5(3)
C23 C24 C25 C26 0.9(3)
C24 C25 C26 C27 0.9(3)
C25 C26 C27 F1 -178.66(18)
C25 C26 C27 C22 -2.2(3)
C23 C22 C27 F1 178.02(16)
C21 C22 C27 F1 -3.6(3)
C23 C22 C27 C26 1.6(3)
C21 C22 C27 C26 180.00(18)
C4' N3' C2' N2' 179.28(17)
Zn1 N3' C2' N2' -3.7(3)
C4' N3' C2' N1' 0.27(19)
Zn1 N3' C2' N1' 177.25(10)
C21' N2' C2' N3' 7.7(3)
C21' N2' C2' N1' -173.42(15)
C5' N1' C2' N3' 0.21(19)
C13' N1' C2' N3' 174.70(15)
C5' N1' C2' N2' -178.94(15)
C13' N1' C2' N2' -4.5(3)
C2' N3' C4' C5' -0.7(2)
Zn1 N3' C4' C5' -177.01(12)
C2' N3' C4' C14' 175.04(16)
Zn1 N3' C4' C14' -1.3(3)
N3' C4' C5' N1' 0.78(19)
C14' C4' C5' N1' -174.45(18)
N3' C4' C5' C6' -177.86(18)
C14' C4' C5' C6' 6.9(3)
C2' N1' C5' C4' -0.61(19)
C13' N1' C5' C4' -174.87(17)
C2' N1' C5' C6' 178.16(16)
C13' N1' C5' C6' 3.9(3)
C4' C5' C6' C7' -123.5(2)
N1' C5' C6' C7' 58.0(2)
C4' C5' C6' C11' 56.5(3)
N1' C5' C6' C11' -121.98(19)
C11' C6' C7' C8' -0.5(3)
C5' C6' C7' C8' 179.50(17)
C6' C7' C8' C9' 0.0(3)
C12' O1' C9' C8' -5.8(3)
C12' O1' C9' C10' 173.65(19)
C7' C8' C9' O1' 179.43(18)
C7' C8' C9' C10' 0.0(3)
O1' C9' C10' C11' -178.93(18)
C8' C9' C10' C11' 0.5(3)
C9' C10' C11' C6' -1.1(3)
C7' C6' C11' C10' 1.0(3)
C5' C6' C11' C10' -178.94(17)
C5' C4' C14' C15' -128.9(2)
N3' C4' C14' C15' 56.4(2)
C4' C14' C15' C20' 55.0(2)
C4' C14' C15' C16' -125.35(18)
C20' C15' C16' C17' -0.1(3)
C14' C15' C16' C17' -179.78(18)
C15' C16' C17' C18' -0.7(3)
C16' C17' C18' C19' 1.0(3)
C17' C18' C19' C20' -0.6(3)
C16' C15' C20' C19' 0.5(3)
C14' C15' C20' C19' -179.79(18)
C18' C19' C20' C15' -0.2(3)
Zn1 O2' C21' N2' -11.8(3)
Zn1 O2' C21' C22' 170.33(11)
C2' N2' C21' O2' 1.2(3)
C2' N2' C21' C22' 179.01(15)
O2' C21' C22' C27' -153.10(17)
N2' C21' C22' C27' 28.8(2)
O2' C21' C22' C23' 25.2(2)
N2' C21' C22' C23' -152.88(16)
C27' C22' C23' C24' -1.3(3)
C21' C22' C23' C24' -179.80(16)
C22' C23' C24' C25' 1.0(3)
C23' C24' C25' C26' 0.4(3)
C24' C25' C26' C27' -1.4(3)
C25' C26' C27' F1' 178.77(17)
C25' C26' C27' C22' 1.0(3)
C23' C22' C27' F1' -177.35(16)
C21' C22' C27' F1' 1.0(3)
C23' C22' C27' C26' 0.4(3)
C21' C22' C27' C26' 178.73(17)
